data_7036600
loop_
_publ_author_name
'Kl\"ocker, Hans'
'Layh, Marcus'
'Hepp, Alexander'
'Uhl, Werner'

_publ_section_title
;
 Hydroalumination of alkynyl-aminophosphines as a promising tool for the
 synthesis of unusual phosphines: P-N bond activation, a transient
 phosphaallene, a zwitterionic AlP2C2 heterocycle and a masked Al/P-based
 frustrated Lewis pair.
;
_journal_issue 5
_journal_name_full 'Dalton transactions (Cambridge, England : 2003)'
_journal_page_first 2031
_journal_page_last 2043
_journal_paper_doi 10.1039/c5dt02825f
_journal_volume 45
_journal_year 2016
_chemical_formula_sum 'C27 H30 N P'
_chemical_formula_weight 399.49
_chemical_name_systematic
;
 ?
;
_chemical_properties_physical 'Air-sensitive, Hygroscopic'
_space_group_crystal_system triclinic
_space_group_IT_number 2
_space_group_name_Hall '-P 1'
_space_group_name_H-M_alt 'P -1'
_symmetry_space_group_name_Hall '-P 1'
_symmetry_space_group_name_H-M 'P -1'
_atom_sites_solution_hydrogens geom
_audit_creation_method SHELXL-2013
_audit_update_record
;
2015-07-22 deposited with the CCDC.
2015-09-14 downloaded from the CCDC.
;
_cell_angle_alpha 76.3559(11)
_cell_angle_beta 79.6790(11)
_cell_angle_gamma 80.8855(11)
_cell_formula_units_Z 2
_cell_length_a 8.6369(3)
_cell_length_b 9.9898(4)
_cell_length_c 13.8908(6)
_cell_measurement_reflns_used 9911
_cell_measurement_temperature 153(2)
_cell_measurement_theta_max 30.041
_cell_measurement_theta_min 2.328
_cell_volume 1137.36(8)
_computing_cell_refinement 'Bruker SAINT+'
_computing_data_collection 'Bruker SMART'
_computing_data_reduction 'Bruker SHELXTL'
_computing_molecular_graphics 'Bruker SHELXTL'
_computing_publication_material 'Bruker SHELXTL'
_computing_structure_refinement 'SHELXL-2013 (Sheldrick, 2013)'
_computing_structure_solution 'SHELXS-2013 (Sheldrick, 2013)'
_diffrn_ambient_temperature 153(2)
_diffrn_measured_fraction_theta_full 0.986
_diffrn_measured_fraction_theta_max 0.989
_diffrn_measurement_device_type 'CCD area detector'
_diffrn_measurement_method 'omega scans'
_diffrn_radiation_type MoK\a
_diffrn_radiation_wavelength 0.71073
_diffrn_reflns_av_R_equivalents 0.0204
_diffrn_reflns_av_unetI/netI 0.0251
_diffrn_reflns_laue_measured_fraction_full 0.986
_diffrn_reflns_laue_measured_fraction_max 0.989
_diffrn_reflns_limit_h_max 12
_diffrn_reflns_limit_h_min -12
_diffrn_reflns_limit_k_max 14
_diffrn_reflns_limit_k_min -14
_diffrn_reflns_limit_l_max 19
_diffrn_reflns_limit_l_min -19
_diffrn_reflns_number 18334
_diffrn_reflns_point_group_measured_fraction_full 0.986
_diffrn_reflns_point_group_measured_fraction_max 0.989
_diffrn_reflns_theta_full 25.242
_diffrn_reflns_theta_max 30.041
_diffrn_reflns_theta_min 2.415
_diffrn_source microsource
_exptl_absorpt_coefficient_mu 0.133
_exptl_absorpt_correction_T_max 0.7466
_exptl_absorpt_correction_T_min 0.6988
_exptl_absorpt_correction_type empirical
_exptl_absorpt_process_details SADABS
_exptl_crystal_colour colourless
_exptl_crystal_density_diffrn 1.167
_exptl_crystal_description block
_exptl_crystal_F_000 428
_exptl_crystal_recrystallization_method 'Re-crystallisation from solvent: '
_exptl_crystal_size_max 0.390
_exptl_crystal_size_mid 0.330
_exptl_crystal_size_min 0.230
_refine_diff_density_max 0.598
_refine_diff_density_min -0.441
_refine_diff_density_rms 0.057
_refine_ls_extinction_method none
_refine_ls_goodness_of_fit_ref 1.043
_refine_ls_hydrogen_treatment constr
_refine_ls_matrix_type full
_refine_ls_number_parameters 268
_refine_ls_number_reflns 6566
_refine_ls_number_restraints 0
_refine_ls_restrained_S_all 1.043
_refine_ls_R_factor_all 0.0504
_refine_ls_R_factor_gt 0.0431
_refine_ls_shift/su_max 0.001
_refine_ls_shift/su_mean 0.000
_refine_ls_structure_factor_coef Fsqd
_refine_ls_weighting_details 'w=1/[\s^2^(Fo^2^)+(0.0602P)^2^+0.4941P] where P=(Fo^2^+2Fc^2^)/3'
_refine_ls_weighting_scheme calc
_refine_ls_wR_factor_gt 0.1135
_refine_ls_wR_factor_ref 0.1182
_reflns_Friedel_coverage 0.000
_reflns_number_gt 5704
_reflns_number_total 6566
_reflns_threshold_expression 'I > 2\s(I)'
_cod_data_source_file c5dt02825f2.cif
_cod_data_source_block sad
_cod_depositor_comments 'Adding full bibliography for 7036598--7036603.cif.'
_cod_database_code 7036600
_shelx_space_group_comment
;
The symmetry employed for this shelxl refinement is uniquely defined
by the following loop, which should always be used as a source of
symmetry information in preference to the above space-group names.
They are only intended as comments.
;
_shelx_estimated_absorpt_t_min 0.950
_shelx_estimated_absorpt_t_max 0.970
_shelxl_version_number 2013-4

loop_
_space_group_symop_operation_xyz
'x, y, z'
'-x, -y, -z'

loop_
_atom_site_label
_atom_site_type_symbol
_atom_site_fract_x
_atom_site_fract_y
_atom_site_fract_z
_atom_site_U_iso_or_equiv
_atom_site_adp_type
_atom_site_occupancy
_atom_site_site_symmetry_order
_atom_site_calc_flag
_atom_site_refinement_flags_posn
_atom_site_refinement_flags_adp
P1 P 0.58725(3) 0.94118(3) 0.28004(2) 0.01484(8) Uani 1 1 d . .
C4 C 0.57899(13) 0.86766(11) 0.41441(8) 0.0152(2) Uani 1 1 d . .
C6 C 0.66732(14) 0.78797(12) 0.57588(9) 0.0192(2) Uani 1 1 d . .
H6 H 0.7463 0.7821 0.6178 0.023 Uiso 1 1 calc R U
C9 C 0.43597(14) 0.81051(13) 0.45654(9) 0.0191(2) Uani 1 1 d . .
C5 C 0.69577(13) 0.85699(12) 0.47558(8) 0.0163(2) Uani 1 1 d . .
C8 C 0.41455(14) 0.74133(13) 0.55639(9) 0.0217(2) Uani 1 1 d . .
H8 H 0.3176 0.7019 0.5840 0.026 Uiso 1 1 calc R U
C7 C 0.52998(15) 0.72778(13) 0.61720(9) 0.0206(2) Uani 1 1 d . .
C51 C 0.85341(14) 0.91169(14) 0.43984(9) 0.0223(2) Uani 1 1 d . .
H51A H 0.9151 0.8884 0.4938 0.027 Uiso 1 1 calc R U
H51B H 0.8368 1.0107 0.4175 0.027 Uiso 1 1 calc R U
H51C H 0.9089 0.8709 0.3854 0.027 Uiso 1 1 calc R U
C71 C 0.50690(18) 0.64772(16) 0.72407(10) 0.0301(3) Uani 1 1 d . .
H71A H 0.5161 0.5504 0.7251 0.036 Uiso 1 1 calc R U
H71B H 0.4036 0.6771 0.7566 0.036 Uiso 1 1 calc R U
H71C H 0.5863 0.6647 0.7586 0.036 Uiso 1 1 calc R U
C91 C 0.30485(16) 0.81805(17) 0.39593(11) 0.0291(3) Uani 1 1 d . .
H91A H 0.2179 0.7747 0.4382 0.035 Uiso 1 1 calc R U
H91B H 0.3438 0.7708 0.3421 0.035 Uiso 1 1 calc R U
H91C H 0.2696 0.9134 0.3690 0.035 Uiso 1 1 calc R U
C1 C 0.75208(14) 1.03487(12) 0.24097(8) 0.0179(2) Uani 1 1 d . .
C2 C 0.85251(14) 1.10710(12) 0.19693(9) 0.0185(2) Uani 1 1 d . .
C3 C 0.98625(15) 1.18625(13) 0.14802(9) 0.0214(2) Uani 1 1 d . .
N1 N 0.65722(11) 0.79267(10) 0.23377(7) 0.01614(19) Uani 1 1 d . .
C20 C 0.59963(13) 0.76771(11) 0.15160(8) 0.0148(2) Uani 1 1 d . .
C21 C 0.66450(14) 0.65136(12) 0.11141(9) 0.0182(2) Uani 1 1 d . .
H21 H 0.7491 0.5888 0.1397 0.022 Uiso 1 1 calc R U
C25 C 0.47649(15) 0.85616(13) 0.10843(9) 0.0216(2) Uani 1 1 d . .
H25 H 0.4301 0.9366 0.1345 0.026 Uiso 1 1 calc R U
C22 C 0.60748(15) 0.62579(13) 0.03109(9) 0.0218(2) Uani 1 1 d . .
H22 H 0.6534 0.5457 0.0044 0.026 Uiso 1 1 calc R U
C23 C 0.48532(15) 0.71410(14) -0.01126(9) 0.0231(2) Uani 1 1 d . .
H23 H 0.4464 0.6960 -0.0669 0.028 Uiso 1 1 calc R U
C24 C 0.42048(15) 0.82899(14) 0.02832(10) 0.0240(3) Uani 1 1 d . .
H24 H 0.3355 0.8908 -0.0001 0.029 Uiso 1 1 calc R U
C10 C 0.79772(13) 0.70876(11) 0.26524(8) 0.0158(2) Uani 1 1 d . .
C15 C 0.94603(14) 0.73410(13) 0.21147(9) 0.0196(2) Uani 1 1 d . .
H15 H 0.9543 0.8060 0.1518 0.024 Uiso 1 1 calc R U
C11 C 0.78554(14) 0.60312(12) 0.35088(9) 0.0191(2) Uani 1 1 d . .
H11 H 0.6833 0.5838 0.3874 0.023 Uiso 1 1 calc R U
C12 C 0.92274(16) 0.52569(13) 0.38318(10) 0.0239(3) Uani 1 1 d . .
H12 H 0.9149 0.4534 0.4426 0.029 Uiso 1 1 calc R U
C13 C 1.07048(16) 0.55221(14) 0.33010(11) 0.0261(3) Uani 1 1 d . .
H13 H 1.1646 0.4990 0.3531 0.031 Uiso 1 1 calc R U
C14 C 1.08230(15) 0.65582(14) 0.24366(10) 0.0243(3) Uani 1 1 d . .
H14 H 1.1845 0.6733 0.2062 0.029 Uiso 1 1 calc R U
C32 C 0.93262(17) 1.30854(15) 0.06754(12) 0.0341(3) Uani 1 1 d . .
H32A H 0.8937 1.2750 0.0182 0.041 Uiso 1 1 calc R U
H32B H 1.0206 1.3590 0.0361 0.041 Uiso 1 1 calc R U
H32C H 0.8498 1.3687 0.0975 0.041 Uiso 1 1 calc R U
C31 C 1.11478(19) 1.08947(17) 0.09735(16) 0.0452(5) Uani 1 1 d . .
H31A H 1.1449 1.0085 0.1463 0.054 Uiso 1 1 calc R U
H31B H 1.2057 1.1372 0.0683 0.054 Uiso 1 1 calc R U
H31C H 1.0740 1.0623 0.0459 0.054 Uiso 1 1 calc R U
C33 C 1.0500(3) 1.2351(3) 0.22639(15) 0.0716(8) Uani 1 1 d . .
H33A H 0.9706 1.2993 0.2548 0.086 Uiso 1 1 calc R U
H33B H 1.1425 1.2801 0.1961 0.086 Uiso 1 1 calc R U
H33C H 1.0776 1.1569 0.2782 0.086 Uiso 1 1 calc R U

loop_
_atom_site_aniso_label
_atom_site_aniso_U_11
_atom_site_aniso_U_22
_atom_site_aniso_U_33
_atom_site_aniso_U_23
_atom_site_aniso_U_13
_atom_site_aniso_U_12
P1 0.01424(14) 0.01649(14) 0.01422(14) -0.00430(10) -0.00256(10) -0.00106(10)
C4 0.0144(5) 0.0168(5) 0.0143(5) -0.0045(4) -0.0012(4) -0.0011(4)
C6 0.0206(5) 0.0215(5) 0.0161(5) -0.0055(4) -0.0038(4) -0.0007(4)
C9 0.0153(5) 0.0223(5) 0.0205(5) -0.0066(4) -0.0013(4) -0.0031(4)
C5 0.0155(5) 0.0180(5) 0.0163(5) -0.0059(4) -0.0023(4) -0.0016(4)
C8 0.0173(5) 0.0236(6) 0.0223(6) -0.0036(5) 0.0027(4) -0.0048(4)
C7 0.0228(6) 0.0203(5) 0.0160(5) -0.0034(4) 0.0015(4) -0.0004(4)
C51 0.0179(5) 0.0323(7) 0.0188(5) -0.0045(5) -0.0049(4) -0.0082(5)
C71 0.0310(7) 0.0341(7) 0.0184(6) 0.0017(5) 0.0020(5) -0.0014(6)
C91 0.0176(6) 0.0442(8) 0.0267(6) -0.0033(6) -0.0045(5) -0.0123(5)
C1 0.0197(5) 0.0182(5) 0.0157(5) -0.0043(4) -0.0034(4) -0.0004(4)
C2 0.0195(5) 0.0186(5) 0.0173(5) -0.0046(4) -0.0028(4) -0.0009(4)
C3 0.0201(5) 0.0211(6) 0.0225(6) -0.0009(4) -0.0033(4) -0.0063(4)
N1 0.0164(4) 0.0180(4) 0.0157(4) -0.0063(3) -0.0061(3) 0.0012(3)
C20 0.0152(5) 0.0174(5) 0.0126(5) -0.0028(4) -0.0020(4) -0.0048(4)
C21 0.0208(5) 0.0159(5) 0.0188(5) -0.0043(4) -0.0048(4) -0.0022(4)
C25 0.0216(6) 0.0244(6) 0.0212(6) -0.0087(5) -0.0080(4) 0.0018(5)
C22 0.0256(6) 0.0209(6) 0.0217(6) -0.0084(4) -0.0036(5) -0.0053(5)
C23 0.0250(6) 0.0292(6) 0.0189(5) -0.0076(5) -0.0070(5) -0.0069(5)
C24 0.0227(6) 0.0295(6) 0.0223(6) -0.0071(5) -0.0107(5) 0.0006(5)
C10 0.0167(5) 0.0157(5) 0.0166(5) -0.0061(4) -0.0057(4) 0.0008(4)
C15 0.0198(5) 0.0199(5) 0.0190(5) -0.0048(4) -0.0024(4) -0.0013(4)
C11 0.0210(5) 0.0182(5) 0.0184(5) -0.0039(4) -0.0044(4) -0.0024(4)
C12 0.0298(6) 0.0195(6) 0.0226(6) -0.0024(4) -0.0107(5) 0.0010(5)
C13 0.0228(6) 0.0253(6) 0.0321(7) -0.0090(5) -0.0130(5) 0.0054(5)
C14 0.0172(5) 0.0271(6) 0.0298(6) -0.0102(5) -0.0034(5) -0.0002(5)
C32 0.0249(7) 0.0255(7) 0.0409(8) 0.0072(6) 0.0024(6) 0.0000(5)
C31 0.0235(7) 0.0267(7) 0.0694(12) 0.0047(7) 0.0116(7) 0.0005(6)
C33 0.0898(17) 0.1086(19) 0.0363(9) -0.0114(11) -0.0099(10) -0.0769(16)

loop_
_atom_type_symbol
_atom_type_description
_atom_type_scat_dispersion_real
_atom_type_scat_dispersion_imag
_atom_type_scat_source
C C 0.0033 0.0016 'International Tables Vol C Tables 4.2.6.8 and 6.1.1.4'
H H 0.0000 0.0000 'International Tables Vol C Tables 4.2.6.8 and 6.1.1.4'
N N 0.0061 0.0033 'International Tables Vol C Tables 4.2.6.8 and 6.1.1.4'
P P 0.1023 0.0942 'International Tables Vol C Tables 4.2.6.8 and 6.1.1.4'

loop_
_geom_angle_atom_site_label_1
_geom_angle_atom_site_label_2
_geom_angle_atom_site_label_3
_geom_angle
N1 P1 C1 101.31(5)
N1 P1 C4 99.77(5)
C1 P1 C4 107.86(5)
C5 C4 C9 119.14(10)
C5 C4 P1 128.64(9)
C9 C4 P1 112.16(8)
C7 C6 C5 122.72(11)
C7 C6 H6 118.6
C5 C6 H6 118.6
C8 C9 C4 119.84(11)
C8 C9 C91 117.83(11)
C4 C9 C91 122.31(11)
C6 C5 C4 118.69(10)
C6 C5 C51 116.87(10)
C4 C5 C51 124.42(10)
C7 C8 C9 121.64(11)
C7 C8 H8 119.2
C9 C8 H8 119.2
C6 C7 C8 117.93(11)
C6 C7 C71 121.32(12)
C8 C7 C71 120.75(12)
C5 C51 H51A 109.5
C5 C51 H51B 109.5
H51A C51 H51B 109.5
C5 C51 H51C 109.5
H51A C51 H51C 109.5
H51B C51 H51C 109.5
C7 C71 H71A 109.5
C7 C71 H71B 109.5
H71A C71 H71B 109.5
C7 C71 H71C 109.5
H71A C71 H71C 109.5
H71B C71 H71C 109.5
C9 C91 H91A 109.5
C9 C91 H91B 109.5
H91A C91 H91B 109.5
C9 C91 H91C 109.5
H91A C91 H91C 109.5
H91B C91 H91C 109.5
C2 C1 P1 167.12(11)
C1 C2 C3 174.69(13)
C2 C3 C33 108.98(12)
C2 C3 C32 110.23(11)
C33 C3 C32 110.94(15)
C2 C3 C31 108.01(11)
C33 C3 C31 110.35(17)
C32 C3 C31 108.28(12)
C20 N1 C10 118.38(9)
C20 N1 P1 121.20(8)
C10 N1 P1 119.14(7)
C25 C20 C21 118.01(10)
C25 C20 N1 121.64(10)
C21 C20 N1 120.35(10)
C22 C21 C20 120.57(11)
C22 C21 H21 119.7
C20 C21 H21 119.7
C24 C25 C20 120.74(11)
C24 C25 H25 119.6
C20 C25 H25 119.6
C23 C22 C21 121.02(11)
C23 C22 H22 119.5
C21 C22 H22 119.5
C24 C23 C22 118.66(11)
C24 C23 H23 120.7
C22 C23 H23 120.7
C23 C24 C25 121.00(12)
C23 C24 H24 119.5
C25 C24 H24 119.5
C15 C10 C11 119.89(11)
C15 C10 N1 120.26(10)
C11 C10 N1 119.84(10)
C14 C15 C10 120.28(11)
C14 C15 H15 119.9
C10 C15 H15 119.9
C10 C11 C12 119.52(11)
C10 C11 H11 120.2
C12 C11 H11 120.2
C13 C12 C11 120.46(12)
C13 C12 H12 119.8
C11 C12 H12 119.8
C12 C13 C14 119.95(11)
C12 C13 H13 120.0
C14 C13 H13 120.0
C13 C14 C15 119.88(12)
C13 C14 H14 120.1
C15 C14 H14 120.1
C3 C32 H32A 109.5
C3 C32 H32B 109.5
H32A C32 H32B 109.5
C3 C32 H32C 109.5
H32A C32 H32C 109.5
H32B C32 H32C 109.5
C3 C31 H31A 109.5
C3 C31 H31B 109.5
H31A C31 H31B 109.5
C3 C31 H31C 109.5
H31A C31 H31C 109.5
H31B C31 H31C 109.5
C3 C33 H33A 109.5
C3 C33 H33B 109.5
H33A C33 H33B 109.5
C3 C33 H33C 109.5
H33A C33 H33C 109.5
H33B C33 H33C 109.5

loop_
_geom_bond_atom_site_label_1
_geom_bond_atom_site_label_2
_geom_bond_distance
P1 N1 1.7338(10)
P1 C1 1.7615(12)
P1 C4 1.8303(11)
C4 C5 1.4074(15)
C4 C9 1.4146(16)
C6 C7 1.3847(17)
C6 C5 1.3982(16)
C6 H6 0.9600
C9 C8 1.3900(17)
C9 C91 1.5105(17)
C5 C51 1.5047(16)
C8 C7 1.3895(18)
C8 H8 0.9600
C7 C71 1.5058(17)
C51 H51A 0.9599
C51 H51B 0.9599
C51 H51C 0.9599
C71 H71A 0.9599
C71 H71B 0.9599
C71 H71C 0.9599
C91 H91A 0.9599
C91 H91B 0.9599
C91 H91C 0.9599
C1 C2 1.2030(17)
C2 C3 1.4750(17)
C3 C33 1.509(2)
C3 C32 1.5227(19)
C3 C31 1.537(2)
N1 C20 1.4105(14)
N1 C10 1.4357(14)
C20 C25 1.3972(16)
C20 C21 1.4015(16)
C21 C22 1.3870(16)
C21 H21 0.9600
C25 C24 1.3867(16)
C25 H25 0.9600
C22 C23 1.3857(18)
C22 H22 0.9600
C23 C24 1.3846(18)
C23 H23 0.9600
C24 H24 0.9600
C10 C15 1.3905(16)
C10 C11 1.3922(16)
C15 C14 1.3888(17)
C15 H15 0.9600
C11 C12 1.3929(17)
C11 H11 0.9600
C12 C13 1.386(2)
C12 H12 0.9600
C13 C14 1.388(2)
C13 H13 0.9600
C14 H14 0.9600
C32 H32A 0.9599
C32 H32B 0.9599
C32 H32C 0.9599
C31 H31A 0.9599
C31 H31B 0.9599
C31 H31C 0.9599
C33 H33A 0.9599
C33 H33B 0.9599
C33 H33C 0.9599

loop_
_geom_torsion_atom_site_label_1
_geom_torsion_atom_site_label_2
_geom_torsion_atom_site_label_3
_geom_torsion_atom_site_label_4
_geom_torsion
N1 P1 C4 C5 92.22(11)
C1 P1 C4 C5 -13.13(12)
N1 P1 C4 C9 -84.76(9)
C1 P1 C4 C9 169.89(8)
C5 C4 C9 C8 -1.91(17)
P1 C4 C9 C8 175.39(9)
C5 C4 C9 C91 179.84(12)
P1 C4 C9 C91 -2.86(15)
C7 C6 C5 C4 1.02(18)
C7 C6 C5 C51 -177.30(11)
C9 C4 C5 C6 1.05(16)
P1 C4 C5 C6 -175.75(9)
C9 C4 C5 C51 179.23(11)
P1 C4 C5 C51 2.43(18)
C4 C9 C8 C7 0.76(19)
C91 C9 C8 C7 179.09(12)
C5 C6 C7 C8 -2.16(18)
C5 C6 C7 C71 176.73(12)
C9 C8 C7 C6 1.24(18)
C9 C8 C7 C71 -177.65(12)
N1 P1 C1 C2 83.8(5)
C4 P1 C1 C2 -172.0(5)
C1 P1 N1 C20 -108.53(9)
C4 P1 N1 C20 140.87(9)
C1 P1 N1 C10 58.38(10)
C4 P1 N1 C10 -52.22(9)
C10 N1 C20 C25 -171.51(11)
P1 N1 C20 C25 -4.50(15)
C10 N1 C20 C21 9.09(16)
P1 N1 C20 C21 176.09(8)
C25 C20 C21 C22 0.08(17)
N1 C20 C21 C22 179.51(11)
C21 C20 C25 C24 0.09(18)
N1 C20 C25 C24 -179.33(11)
C20 C21 C22 C23 -0.08(19)
C21 C22 C23 C24 -0.10(19)
C22 C23 C24 C25 0.3(2)
C20 C25 C24 C23 -0.3(2)
C20 N1 C10 C15 77.13(14)
P1 N1 C10 C15 -90.15(12)
C20 N1 C10 C11 -103.95(12)
P1 N1 C10 C11 88.78(12)
C11 C10 C15 C14 -0.96(18)
N1 C10 C15 C14 177.96(11)
C15 C10 C11 C12 1.44(17)
N1 C10 C11 C12 -177.49(10)
C10 C11 C12 C13 -0.70(18)
C11 C12 C13 C14 -0.5(2)
C12 C13 C14 C15 1.0(2)
C10 C15 C14 C13 -0.26(19)
